data_4086840
loop_
_publ_author_name
'Baillie, Rhett A.'
'Patrick, Brian O.'
'Legzdins, Peter'
'Rosenfeld, Devon C.'

_publ_section_title
;
 Functionalization of Methane Initiated by
 Cp*W(NO)(CH2CMe3)(\h3-CH2CHCMe2)
;
_journal_name_full Organometallics
_journal_paper_doi 10.1021/acs.organomet.6b00738
_journal_year 2016
_chemical_formula_moiety 'C16 H27 N O W'
_chemical_formula_sum 'C16 H27 N O W'
_chemical_formula_weight 433.23
_chemical_name_systematic
;
 ?
;
_space_group_crystal_system orthorhombic
_space_group_IT_number 19
_space_group_name_Hall 'P 2ac 2ab'
_space_group_name_H-M_alt 'P 21 21 21'
_symmetry_space_group_name_Hall 'P 2ac 2ab'
_symmetry_space_group_name_H-M 'P 21 21 21'
_atom_sites_solution_hydrogens mixed
_atom_sites_solution_primary dual
_audit_creation_date 2016-10-31
_audit_creation_method
;
Olex2 1.2
(compiled 2016.09.09 svn.r3337 for OlexSys, GUI svn.r5227)
;
_cell_angle_alpha 90
_cell_angle_beta 90
_cell_angle_gamma 90
_cell_formula_units_Z 4
_cell_length_a 8.8311(3)
_cell_length_b 13.2430(4)
_cell_length_c 13.8378(4)
_cell_measurement_reflns_used 4772
_cell_measurement_temperature 90(2)
_cell_measurement_theta_max 30.028
_cell_measurement_theta_min 2.772
_cell_volume 1618.33(9)
_computing_cell_refinement 'SAINT v7.68A (Bruker, 2009)'
_computing_data_reduction 'SAINT v7.68A (Bruker, 2009)'
_computing_molecular_graphics 'Olex2 (Dolomanov et al., 2009)'
_computing_publication_material 'Olex2 (Dolomanov et al., 2009)'
_computing_structure_refinement 'XL (Sheldrick, 2008)'
_computing_structure_solution 'XT (Sheldrick, 2015)'
_diffrn_ambient_temperature 90(2)
_diffrn_detector 'Bruker APEX2 area detector'
_diffrn_detector_area_resol_mean 7.9
_diffrn_detector_type 'CCD area detector'
_diffrn_measured_fraction_theta_full 1.000
_diffrn_measured_fraction_theta_max 1.000
_diffrn_measurement_device 'Bruker-Nonius Kappa diffractometer'
_diffrn_measurement_device_type 'Bruker APEX II area detector'
_diffrn_measurement_method '\w and \f scans'
_diffrn_radiation_monochromator graphite
_diffrn_radiation_probe x-ray
_diffrn_radiation_type MoK\a
_diffrn_radiation_wavelength 0.71073
_diffrn_reflns_av_unetI/netI 0.0464
_diffrn_reflns_Laue_measured_fraction_full 1.000
_diffrn_reflns_Laue_measured_fraction_max 1.000
_diffrn_reflns_limit_h_max 12
_diffrn_reflns_limit_h_min -12
_diffrn_reflns_limit_k_max 18
_diffrn_reflns_limit_k_min -18
_diffrn_reflns_limit_l_max 19
_diffrn_reflns_limit_l_min -19
_diffrn_reflns_number 11352
_diffrn_reflns_point_group_measured_fraction_full 1.000
_diffrn_reflns_point_group_measured_fraction_max 1.000
_diffrn_reflns_theta_full 25.242
_diffrn_reflns_theta_max 30.047
_diffrn_reflns_theta_min 2.129
_diffrn_source 'sealed X-ray tube'
_exptl_absorpt_coefficient_mu 7.132
_exptl_absorpt_correction_T_max 0.425
_exptl_absorpt_correction_T_min 0.152
_exptl_absorpt_correction_type multi-scan
_exptl_absorpt_process_details
;
 TWINABS-2008/4 (Bruker,2010) was used for absorption correction.
 
For component 1:
 wR2(int) was 0.1424 before and 0.0699 after correction.
 The Ratio of minimum to maximum transmission is 0.37.
 The \l/2 correction factor is Not present
 
For component 2:
 wR2(int) was 0.1295 before and 0.0713 after correction.
 The Ratio of minimum to maximum transmission not present.
 The \l/2 correction factor is Not present

Final HKLF 4 output contains 50883 reflections, Rint = 0.0831
 (43352 with I > 3sig(I), Rint = 0.0813)
;
_exptl_crystal_colour orange
_exptl_crystal_colour_primary orange
_exptl_crystal_density_diffrn 1.778
_exptl_crystal_density_method 'not measured'
_exptl_crystal_description irregular
_exptl_crystal_F_000 848
_exptl_crystal_size_max 0.44
_exptl_crystal_size_mid 0.23
_exptl_crystal_size_min 0.12
_refine_diff_density_max 2.331
_refine_diff_density_min -2.221
_refine_diff_density_rms 0.196
_refine_ls_abs_structure_details
;
 Flack x determined using 1937 quotients [(I+)-(I-)]/[(I+)+(I-)]
 (Parsons, Flack and Wagner, Acta Cryst. B69 (2013) 249-259).
;
_refine_ls_abs_structure_Flack 0.00(2)
_refine_ls_extinction_method none
_refine_ls_goodness_of_fit_ref 1.081
_refine_ls_hydrogen_treatment mixed
_refine_ls_matrix_type full
_refine_ls_number_parameters 189
_refine_ls_number_reflns 11352
_refine_ls_number_restraints 0
_refine_ls_restrained_S_all 1.081
_refine_ls_R_factor_all 0.0505
_refine_ls_R_factor_gt 0.0476
_refine_ls_shift/su_max 0.001
_refine_ls_shift/su_mean 0.000
_refine_ls_structure_factor_coef Fsqd
_refine_ls_weighting_details 'w=1/[\s^2^(Fo^2^)+(0.0957P)^2^+1.6397P] where P=(Fo^2^+2Fc^2^)/3'
_refine_ls_weighting_scheme calc
_refine_ls_wR_factor_gt 0.1275
_refine_ls_wR_factor_ref 0.1312
_reflns_Friedel_coverage 0.764
_reflns_Friedel_fraction_full 1.000
_reflns_Friedel_fraction_max 1.000
_reflns_number_gt 10818
_reflns_number_total 11352
_reflns_threshold_expression 'I > 2\s(I)'
_cod_data_source_file om6b00738_si_008.cif
_cod_data_source_block pl410/2a
_cod_database_code 4086840
_shelx_space_group_comment
;
The symmetry employed for this shelxl refinement is uniquely defined
by the following loop, which should always be used as a source of
symmetry information in preference to the above space-group names.
They are only intended as comments.
;
_olex2_refinement_description
;
1. Twinned data refinement
 Scales: 0.29(4) 0.160(18) 0.31(3) 0.243(18)
2. Fixed Uiso
 At 1.2 times of:
  All C(H) groups, All C(H,H) groups
 At 1.5 times of:
  All C(H,H,H) groups
3.a Aromatic/amide H refined with riding coordinates:
 C12(H12)
3.b Idealised Me refined as rotating group:
 C6(H6A,H6B,H6C), C7(H7A,H7B,H7C), C8(H8A,H8B,H8C), C9(H9A,H9B,H9C), C10(H10A,
 H10B,H10C), C14(H14A,H14B,H14C), C15(H15A,H15B,H15C), C16(H16A,H16B,H16C)
;
_shelx_shelxl_version_number 2014/7
_olex2_submission_special_instructions 'No special instructions were received'

loop_
_space_group_symop_operation_xyz
'x, y, z'
'-x+1/2, -y, z+1/2'
'x+1/2, -y+1/2, -z'
'-x, y+1/2, -z+1/2'

loop_
_atom_site_label
_atom_site_type_symbol
_atom_site_fract_x
_atom_site_fract_y
_atom_site_fract_z
_atom_site_U_iso_or_equiv
_atom_site_adp_type
_atom_site_occupancy
_atom_site_site_symmetry_order
_atom_site_calc_flag
_atom_site_refinement_flags_posn
W1 W 0.92745(4) 0.26756(3) 0.77880(3) 0.01769(13) Uani 1 1 d .
O1 O 1.1628(10) 0.4162(7) 0.8399(7) 0.0302(18) Uani 1 1 d .
N1 N 1.0697(12) 0.3544(6) 0.8088(6) 0.0192(15) Uani 1 1 d .
C1 C 0.7522(12) 0.3350(9) 0.8852(8) 0.023(2) Uani 1 1 d .
C2 C 0.6659(12) 0.3084(9) 0.8018(7) 0.021(2) Uani 1 1 d .
C3 C 0.6732(11) 0.1998(9) 0.7917(8) 0.0203(19) Uani 1 1 d .
C4 C 0.7580(12) 0.1628(9) 0.8702(8) 0.024(2) Uani 1 1 d .
C5 C 0.8094(12) 0.2444(9) 0.9272(7) 0.024(2) Uani 1 1 d .
C6 C 0.7665(16) 0.4398(9) 0.9264(9) 0.032(3) Uani 1 1 d .
H6A H 0.6898 0.4496 0.9766 0.048 Uiso 1 1 calc GR
H6B H 0.7515 0.4895 0.8748 0.048 Uiso 1 1 calc GR
H6C H 0.8676 0.4483 0.9544 0.048 Uiso 1 1 calc GR
C7 C 0.5649(15) 0.3765(10) 0.7461(8) 0.029(2) Uani 1 1 d .
H7A H 0.4646 0.3780 0.7763 0.044 Uiso 1 1 calc GR
H7B H 0.5557 0.3516 0.6796 0.044 Uiso 1 1 calc GR
H7C H 0.6077 0.4447 0.7454 0.044 Uiso 1 1 calc GR
C8 C 0.5947(13) 0.1397(9) 0.7157(9) 0.029(2) Uani 1 1 d .
H8A H 0.6477 0.0754 0.7065 0.043 Uiso 1 1 calc GR
H8B H 0.5946 0.1776 0.6548 0.043 Uiso 1 1 calc GR
H8C H 0.4901 0.1266 0.7358 0.043 Uiso 1 1 calc GR
C9 C 0.7759(16) 0.0508(10) 0.8939(9) 0.032(2) Uani 1 1 d .
H9A H 0.6834 0.0260 0.9250 0.048 Uiso 1 1 calc GR
H9B H 0.8620 0.0416 0.9377 0.048 Uiso 1 1 calc GR
H9C H 0.7937 0.0129 0.8341 0.048 Uiso 1 1 calc GR
C10 C 0.8975(13) 0.2380(11) 1.0200(8) 0.031(2) Uani 1 1 d .
H10A H 0.8328 0.2099 1.0708 0.046 Uiso 1 1 calc GR
H10B H 0.9311 0.3057 1.0388 0.046 Uiso 1 1 calc GR
H10C H 0.9859 0.1944 1.0107 0.046 Uiso 1 1 calc GR
C11 C 1.0951(12) 0.1426(10) 0.8117(8) 0.025(2) Uani 1 1 d .
H11A H 1.069(19) 0.091(12) 0.869(10) 0.029 Uiso 1 1 d R
H11B H 1.193(18) 0.172(12) 0.833(11) 0.029 Uiso 1 1 d R
C12 C 1.0383(11) 0.1210(9) 0.7196(8) 0.0227(19) Uani 1 1 d .
H12 H 0.9770 0.0627 0.7115 0.027 Uiso 1 1 calc R
C13 C 1.0678(14) 0.1815(9) 0.6392(7) 0.024(2) Uani 1 1 d .
C14 C 0.9900(16) 0.1580(10) 0.5459(8) 0.031(2) Uani 1 1 d .
H14A H 1.0578 0.1182 0.5047 0.046 Uiso 1 1 calc GR
H14B H 0.9637 0.2212 0.5130 0.046 Uiso 1 1 calc GR
H14C H 0.8976 0.1193 0.5588 0.046 Uiso 1 1 calc GR
C15 C 1.2150(15) 0.2396(11) 0.6279(9) 0.032(3) Uani 1 1 d .
H15A H 1.2534 0.2586 0.6918 0.048 Uiso 1 1 calc GR
H15B H 1.1969 0.3006 0.5895 0.048 Uiso 1 1 calc GR
H15C H 1.2898 0.1970 0.5951 0.048 Uiso 1 1 calc GR
C16 C 0.8735(13) 0.3537(10) 0.6460(8) 0.027(2) Uani 1 1 d .
H16A H 0.8196 0.4158 0.6634 0.041 Uiso 1 1 calc GR
H16B H 0.8094 0.3125 0.6037 0.041 Uiso 1 1 calc GR
H16C H 0.9675 0.3709 0.6122 0.041 Uiso 1 1 calc GR

loop_
_atom_site_aniso_label
_atom_site_aniso_U_11
_atom_site_aniso_U_22
_atom_site_aniso_U_33
_atom_site_aniso_U_23
_atom_site_aniso_U_13
_atom_site_aniso_U_12
W1 0.01824(19) 0.0217(2) 0.01310(18) 0.00084(13) 0.00057(13) -0.00208(14)
O1 0.026(4) 0.027(4) 0.037(4) 0.001(4) -0.011(4) -0.006(3)
N1 0.015(3) 0.020(4) 0.022(4) 0.004(3) -0.001(3) 0.009(4)
C1 0.025(5) 0.027(5) 0.017(4) -0.006(4) 0.005(4) -0.008(4)
C2 0.020(4) 0.020(5) 0.022(5) 0.000(4) -0.004(3) -0.003(4)
C3 0.016(4) 0.025(4) 0.020(5) -0.002(4) 0.000(3) -0.004(4)
C4 0.023(5) 0.025(5) 0.023(5) 0.004(4) 0.002(4) 0.002(4)
C5 0.023(5) 0.035(7) 0.014(4) -0.001(4) 0.004(3) -0.001(4)
C6 0.040(7) 0.027(6) 0.029(5) -0.013(5) 0.010(5) -0.008(5)
C7 0.028(5) 0.032(6) 0.028(5) 0.006(4) -0.002(4) 0.007(5)
C8 0.023(5) 0.026(5) 0.038(6) -0.006(5) -0.007(5) 0.001(4)
C9 0.034(6) 0.027(6) 0.035(6) 0.014(5) 0.005(5) 0.001(5)
C10 0.029(5) 0.045(7) 0.018(5) 0.005(5) 0.002(4) -0.008(5)
C11 0.019(5) 0.035(6) 0.019(4) -0.004(4) -0.003(4) 0.003(4)
C12 0.021(4) 0.026(5) 0.021(4) 0.000(4) 0.001(4) -0.001(4)
C13 0.018(4) 0.035(6) 0.019(4) 0.000(4) 0.002(4) 0.009(5)
C14 0.043(6) 0.031(6) 0.018(5) -0.004(4) -0.004(5) 0.004(5)
C15 0.030(5) 0.036(6) 0.031(6) 0.015(5) 0.010(5) -0.001(6)
C16 0.023(4) 0.040(6) 0.020(5) 0.003(4) 0.001(4) -0.001(5)

loop_
_atom_type_symbol
_atom_type_description
_atom_type_scat_dispersion_real
_atom_type_scat_dispersion_imag
_atom_type_scat_source
C C 0.0033 0.0016 'International Tables Vol C Tables 4.2.6.8 and 6.1.1.4'
H H 0.0000 0.0000 'International Tables Vol C Tables 4.2.6.8 and 6.1.1.4'
N N 0.0061 0.0033 'International Tables Vol C Tables 4.2.6.8 and 6.1.1.4'
O O 0.0106 0.0060 'International Tables Vol C Tables 4.2.6.8 and 6.1.1.4'
W W -0.8490 6.8722 'International Tables Vol C Tables 4.2.6.8 and 6.1.1.4'

loop_
_geom_angle_atom_site_label_1
_geom_angle_atom_site_label_2
_geom_angle_atom_site_label_3
_geom_angle
N1 W1 C1 94.3(4)
N1 W1 C2 120.8(4)
N1 W1 C3 152.8(4)
N1 W1 C4 134.5(4)
N1 W1 C5 101.5(4)
N1 W1 C11 87.9(4)
N1 W1 C12 109.2(4)
N1 W1 C13 97.1(4)
N1 W1 C16 90.8(4)
C1 W1 C2 35.2(4)
C1 W1 C3 58.5(4)
C1 W1 C4 58.1(4)
C1 W1 C5 35.8(4)
C1 W1 C12 145.9(4)
C1 W1 C13 167.0(4)
C2 W1 C3 34.9(4)
C2 W1 C4 57.2(4)
C2 W1 C13 131.9(4)
C3 W1 C13 109.8(4)
C4 W1 C3 33.9(4)
C4 W1 C13 116.2(4)
C5 W1 C2 58.6(4)
C5 W1 C3 58.0(4)
C5 W1 C4 34.8(4)
C5 W1 C13 145.5(4)
C11 W1 C1 126.2(4)
C11 W1 C2 140.2(4)
C11 W1 C3 108.7(4)
C11 W1 C4 83.1(4)
C11 W1 C5 91.1(4)
C11 W1 C12 35.5(4)
C11 W1 C13 60.7(4)
C12 W1 C2 130.0(4)
C12 W1 C3 96.1(4)
C12 W1 C4 88.0(4)
C12 W1 C5 113.0(4)
C12 W1 C13 32.7(4)
C16 W1 C1 100.7(4)
C16 W1 C2 77.7(4)
C16 W1 C3 93.0(4)
C16 W1 C4 126.9(4)
C16 W1 C5 134.8(4)
C16 W1 C11 133.1(4)
C16 W1 C12 103.2(4)
C16 W1 C13 73.0(4)
O1 N1 W1 173.0(8)
C2 C1 W1 75.4(6)
C2 C1 C6 125.4(12)
C5 C1 W1 72.4(6)
C5 C1 C2 108.1(10)
C5 C1 C6 126.3(10)
C6 C1 W1 122.7(8)
C1 C2 W1 69.4(6)
C1 C2 C3 107.5(10)
C1 C2 C7 126.2(11)
C3 C2 W1 73.7(6)
C3 C2 C7 125.5(10)
C7 C2 W1 130.4(8)
C2 C3 W1 71.4(6)
C2 C3 C8 125.4(10)
C4 C3 W1 72.1(6)
C4 C3 C2 107.1(9)
C4 C3 C8 127.3(11)
C8 C3 W1 125.2(7)
C3 C4 W1 74.0(6)
C3 C4 C5 109.6(10)
C3 C4 C9 123.9(11)
C5 C4 W1 69.7(6)
C5 C4 C9 126.1(11)
C9 C4 W1 127.6(8)
C1 C5 W1 71.8(6)
C1 C5 C10 125.3(11)
C4 C5 W1 75.6(6)
C4 C5 C1 107.6(9)
C4 C5 C10 126.9(11)
C10 C5 W1 122.0(7)
C1 C6 H6A 109.5
C1 C6 H6B 109.5
C1 C6 H6C 109.5
H6A C6 H6B 109.5
H6A C6 H6C 109.5
H6B C6 H6C 109.5
C2 C7 H7A 109.5
C2 C7 H7B 109.5
C2 C7 H7C 109.5
H7A C7 H7B 109.5
H7A C7 H7C 109.5
H7B C7 H7C 109.5
C3 C8 H8A 109.5
C3 C8 H8B 109.5
C3 C8 H8C 109.5
H8A C8 H8B 109.5
H8A C8 H8C 109.5
H8B C8 H8C 109.5
C4 C9 H9A 109.5
C4 C9 H9B 109.5
C4 C9 H9C 109.5
H9A C9 H9B 109.5
H9A C9 H9C 109.5
H9B C9 H9C 109.5
C5 C10 H10A 109.5
C5 C10 H10B 109.5
C5 C10 H10C 109.5
H10A C10 H10B 109.5
H10A C10 H10C 109.5
H10B C10 H10C 109.5
W1 C11 H11A 118(9)
W1 C11 H11B 110(9)
H11A C11 H11B 103(10)
C12 C11 W1 74.4(7)
C12 C11 H11A 118(8)
C12 C11 H11B 131(9)
W1 C12 H12 118.7
C11 C12 W1 70.1(7)
C11 C12 H12 118.6
C13 C12 W1 83.1(7)
C13 C12 C11 122.9(10)
C13 C12 H12 118.6
C12 C13 W1 64.1(6)
C12 C13 C14 118.9(11)
C12 C13 C15 122.2(10)
C14 C13 W1 121.4(8)
C14 C13 C15 114.1(10)
C15 C13 W1 105.5(8)
C13 C14 H14A 109.5
C13 C14 H14B 109.5
C13 C14 H14C 109.5
H14A C14 H14B 109.5
H14A C14 H14C 109.5
H14B C14 H14C 109.5
C13 C15 H15A 109.5
C13 C15 H15B 109.5
C13 C15 H15C 109.5
H15A C15 H15B 109.5
H15A C15 H15C 109.5
H15B C15 H15C 109.5
W1 C16 H16A 109.5
W1 C16 H16B 109.5
W1 C16 H16C 109.5
H16A C16 H16B 109.5
H16A C16 H16C 109.5
H16B C16 H16C 109.5

loop_
_geom_bond_atom_site_label_1
_geom_bond_atom_site_label_2
_geom_bond_distance
W1 N1 1.752(10)
W1 C1 2.316(11)
W1 C2 2.393(11)
W1 C3 2.424(10)
W1 C4 2.400(11)
W1 C5 2.323(10)
W1 C11 2.267(12)
W1 C12 2.322(11)
W1 C13 2.562(10)
W1 C16 2.214(11)
O1 N1 1.239(13)
C1 C2 1.427(14)
C1 C5 1.426(17)
C1 C6 1.505(16)
C2 C3 1.446(17)
C2 C7 1.485(16)
C3 C4 1.408(15)
C3 C8 1.490(15)
C4 C5 1.413(16)
C4 C9 1.528(16)
C5 C10 1.503(15)
C6 H6A 0.9800
C6 H6B 0.9800
C6 H6C 0.9800
C7 H7A 0.9800
C7 H7B 0.9800
C7 H7C 0.9800
C8 H8A 0.9800
C8 H8B 0.9800
C8 H8C 0.9800
C9 H9A 0.9800
C9 H9B 0.9800
C9 H9C 0.9800
C10 H10A 0.9800
C10 H10B 0.9800
C10 H10C 0.9800
C11 H11A 1.08(15)
C11 H11B 1.00(16)
C11 C12 1.399(15)
C12 H12 0.9500
C12 C13 1.395(15)
C13 C14 1.495(16)
C13 C15 1.519(18)
C14 H14A 0.9800
C14 H14B 0.9800
C14 H14C 0.9800
C15 H15A 0.9800
C15 H15B 0.9800
C15 H15C 0.9800
C16 H16A 0.9800
C16 H16B 0.9800
C16 H16C 0.9800

loop_
_geom_torsion_atom_site_label_1
_geom_torsion_atom_site_label_2
_geom_torsion_atom_site_label_3
_geom_torsion_atom_site_label_4
_geom_torsion
W1 C1 C2 C3 64.4(7)
W1 C1 C2 C7 -125.6(11)
W1 C1 C5 C4 -67.7(7)
W1 C1 C5 C10 116.8(10)
W1 C2 C3 C4 63.7(7)
W1 C2 C3 C8 -120.5(10)
W1 C3 C4 C5 60.9(8)
W1 C3 C4 C9 -124.9(11)
W1 C4 C5 C1 65.2(7)
W1 C4 C5 C10 -119.4(11)
W1 C11 C12 C13 67.3(10)
W1 C12 C13 C14 -113.2(10)
W1 C12 C13 C15 92.6(11)
C1 C2 C3 W1 -61.5(7)
C1 C2 C3 C4 2.1(12)
C1 C2 C3 C8 178.0(10)
C2 C1 C5 W1 67.5(7)
C2 C1 C5 C4 -0.2(12)
C2 C1 C5 C10 -175.7(10)
C2 C3 C4 W1 -63.2(7)
C2 C3 C4 C5 -2.3(12)
C2 C3 C4 C9 171.9(11)
C3 C4 C5 W1 -63.6(8)
C3 C4 C5 C1 1.6(12)
C3 C4 C5 C10 177.0(10)
C5 C1 C2 W1 -65.5(7)
C5 C1 C2 C3 -1.2(12)
C5 C1 C2 C7 168.9(11)
C6 C1 C2 W1 119.9(11)
C6 C1 C2 C3 -175.7(10)
C6 C1 C2 C7 -5.7(18)
C6 C1 C5 W1 -118.0(11)
C6 C1 C5 C4 174.2(11)
C6 C1 C5 C10 -1.2(17)
C7 C2 C3 W1 128.3(11)
C7 C2 C3 C4 -168.0(11)
C7 C2 C3 C8 7.8(17)
C8 C3 C4 W1 121.1(11)
C8 C3 C4 C5 -178.0(10)
C8 C3 C4 C9 -3.8(18)
C9 C4 C5 W1 122.3(11)
C9 C4 C5 C1 -172.5(11)
C9 C4 C5 C10 2.9(18)
C11 C12 C13 W1 -60.9(10)
C11 C12 C13 C14 -174.1(11)
C11 C12 C13 C15 31.7(17)

loop_
_twin_individual_id
_twin_individual_mass_fraction_refined
1 0.29(4)
2 0.160(18)
3 0.31(3)
4 0.243(18)
